data_1010510
loop_
_publ_author_name
'Brauer, G.'

_publ_section_title
;
 Zur Frage der niederen Oxyde von Niob und \"uber ein Niob-Subnitrid
;
_journal_coden_ASTM ZEELAI
_journal_issue 7
_journal_name_full
;
 Zeitschrift f\"ur Elektrochemie und angewandte physikalische Chemie
;
_journal_page_first 397
_journal_page_last 402
_journal_paper_doi 10.1002/bbpc.19400460704
_journal_volume 46
_journal_year 1940
_chemical_formula_structural 'Nb2 N'
_chemical_formula_sum 'N Nb2'
_chemical_name_systematic 'Niobium nitride (2/1)'
_space_group_IT_number 174
_symmetry_cell_setting hexagonal
_symmetry_Int_Tables_number 174
_symmetry_space_group_name_Hall 'P -6'
_symmetry_space_group_name_H-M 'P -6'
_cell_angle_alpha 90
_cell_angle_beta 90
_cell_angle_gamma 120
_cell_formula_units_Z 1
_cell_length_a 3.058
_cell_length_b 3.058
_cell_length_c 4.961
_cell_volume 40.2
_exptl_crystal_density_meas 8.08
_cod_database_code 1010510

loop_
_symmetry_equiv_pos_as_xyz
x,y,z
-y,x-y,z
y-x,-x,z
x,y,-z
-y,x-y,-z
y-x,-x,-z

loop_
_atom_site_label
_atom_site_type_symbol
_atom_site_symmetry_multiplicity
_atom_site_Wyckoff_symbol
_atom_site_fract_x
_atom_site_fract_y
_atom_site_fract_z
_atom_site_occupancy
_atom_site_attached_hydrogens
_atom_site_calc_flag
Nb1 Nb0 1 a 0. 0. 0. 1. 0 d
Nb2 Nb0 1 d 0.3333 0.6667 0.5 1. 0 d
N1 N0 2 h 0.6667 0.3333 0.25 0.5 0 d

loop_
_atom_type_symbol
_atom_type_oxidation_number
Nb0 0.000
N0 0.000
